data_7239750
loop_
_publ_author_name
'Ohno, Shohei'
'Avena, Ramon Francisco'
'Aoyama, Hiroshi'
'Fujioka, Hiromichi'
'Arisawa, Mitsuhiro'

_publ_section_title
;
 Thermal [2 + 2]-cycloaddition between silylalkynes and allenylphenols
 followed by the nucleophilic addition of water: metal-free and economical
 synthesis of arylcyclobutenals
;
_journal_issue 4
_journal_name_full 'Green Chemistry'
_journal_page_first 1220
_journal_page_last 1228
_journal_paper_doi 10.1039/C9GC04184B
_journal_volume 22
_journal_year 2020
_chemical_compound_source 'synthesis as described'
_chemical_formula_moiety 'C20 H29 O2 Si1'
_chemical_formula_sum 'C40 H58 O4 Si2'
_chemical_formula_weight 659.04
_space_group_crystal_system monoclinic
_space_group_IT_number 14
_space_group_name_Hall '-P 2ybc'
_space_group_name_H-M_alt 'P 1 21/c 1'
_symmetry_cell_setting monoclinic
_symmetry_Int_Tables_number 14
_symmetry_space_group_name_Hall '-P 2ybc'
_symmetry_space_group_name_H-M 'P 1 21/c 1'
_atom_sites_solution_hydrogens geom
_audit_conform_dict_location ftp://ftp.iucr.org/pub/cif_core.dic
_audit_conform_dict_name cif_core.dic
_audit_conform_dict_version 2.4
_audit_creation_date 2017-08-04T14:07:22-00:00
_audit_creation_method 'WinGX routine CIF_UPDATE'
_audit_update_record
;
2019-10-12 deposited with the CCDC.	2020-01-10 downloaded from the CCDC.
;
_cell_angle_alpha 90
_cell_angle_beta 93.828(7)
_cell_angle_gamma 90
_cell_formula_units_Z 4
_cell_length_a 10.510(3)
_cell_length_b 11.377(3)
_cell_length_c 32.058(9)
_cell_measurement_reflns_used 30670
_cell_measurement_temperature 123(2)
_cell_measurement_theta_max 68.29
_cell_measurement_theta_min 3.885
_cell_measurement_wavelength 1.54178
_cell_volume 3824.7(18)
_computing_cell_refinement 'CrystalClear (Rigaku/MSC Inc., 2006)'
_computing_data_collection 'CrystalClear (Rigaku/MSC Inc., 2006)'
_computing_data_reduction 'CrystalClear (Rigaku/MSC Inc., 2006), SORTAV (Blessing, 1995)'
_computing_molecular_graphics 'Ortep-3 for Windows (Farrugia, 1997)'
_computing_publication_material 'WinGX publication routines (Farrugia, 1999)'
_computing_structure_refinement 'SHELXL-2013 (Sheldrick, 2013)'
_computing_structure_solution 'SIR92 (Giacovazzo et al, 1993)'
_diffrn_ambient_temperature 123(2)
_diffrn_detector 'CCD plate'
_diffrn_detector_area_resol_mean 10
_diffrn_measured_fraction_theta_full 0.998
_diffrn_measured_fraction_theta_max 0.998
_diffrn_measurement_device 'quarter \C-circle diffractometer'
_diffrn_measurement_device_type RAPID
_diffrn_measurement_method 'phi or omega oscillation scans'
_diffrn_orient_matrix_type fs_process
_diffrn_orient_matrix_UB_11 0.022941
_diffrn_orient_matrix_UB_12 -0.07671
_diffrn_orient_matrix_UB_13 0.013752
_diffrn_orient_matrix_UB_21 -0.09157
_diffrn_orient_matrix_UB_22 -0.024411
_diffrn_orient_matrix_UB_23 -0.002839
_diffrn_orient_matrix_UB_31 0.013476
_diffrn_orient_matrix_UB_32 -0.035285
_diffrn_orient_matrix_UB_33 -0.027932
_diffrn_radiation_monochromator graphite
_diffrn_radiation_probe x-ray
_diffrn_radiation_type CuK\a
_diffrn_radiation_wavelength 1.54178
_diffrn_reflns_av_R_equivalents 0.1298
_diffrn_reflns_Laue_measured_fraction_full 0.998
_diffrn_reflns_Laue_measured_fraction_max 0.998
_diffrn_reflns_limit_h_max 12
_diffrn_reflns_limit_h_min -12
_diffrn_reflns_limit_k_max 13
_diffrn_reflns_limit_k_min -13
_diffrn_reflns_limit_l_max 37
_diffrn_reflns_limit_l_min -38
_diffrn_reflns_number 39424
_diffrn_reflns_point_group_measured_fraction_full 0.998
_diffrn_reflns_point_group_measured_fraction_max 0.998
_diffrn_reflns_theta_full 67.679
_diffrn_reflns_theta_max 68.205
_diffrn_reflns_theta_min 4.124
_diffrn_source 'sealed x-ray tube'
_exptl_absorpt_coefficient_mu 1.128
_exptl_absorpt_correction_type none
_exptl_crystal_colour brown
_exptl_crystal_density_diffrn 1.144
_exptl_crystal_density_method 'not measured'
_exptl_crystal_description block
_exptl_crystal_F_000 1432
_exptl_crystal_recrystallization_method 'Re-crystallisation from solvent'
_exptl_crystal_size_max 0.34
_exptl_crystal_size_mid 0.29
_exptl_crystal_size_min 0.26
_refine_diff_density_max 0.524
_refine_diff_density_min -0.42
_refine_diff_density_rms 0.105
_refine_ls_extinction_method none
_refine_ls_goodness_of_fit_ref 1.039
_refine_ls_hydrogen_treatment constr
_refine_ls_matrix_type full
_refine_ls_number_parameters 415
_refine_ls_number_reflns 6995
_refine_ls_number_restraints 0
_refine_ls_restrained_S_all 1.039
_refine_ls_R_factor_all 0.1053
_refine_ls_R_factor_gt 0.0689
_refine_ls_shift/su_max 0
_refine_ls_shift/su_mean 0
_refine_ls_structure_factor_coef Fsqd
_refine_ls_weighting_details 'w=1/[\s^2^(Fo^2^)+(0.1562P)^2^] where P=(Fo^2^+2Fc^2^)/3'
_refine_ls_weighting_scheme calc
_refine_ls_wR_factor_gt 0.2056
_refine_ls_wR_factor_ref 0.2602
_reflns_number_gt 4701
_reflns_number_total 6995
_reflns_threshold_expression 'I > 2\s(I)'
_cod_data_source_file c9gc04184b3.cif
_cod_data_source_block ddd
_cod_depositor_comments
;Adding full bibliography for 7239750.cif.

 Adding full bibliography for 7239750.cif.
;
_cod_original_cell_volume 3825.0(18)
_cod_original_sg_symbol_H-M 'P 21/c'
_cod_database_code 7239750
_shelx_space_group_comment
;
The symmetry employed for this shelxl refinement is uniquely defined
by the following loop, which should always be used as a source of
symmetry information in preference to the above space-group names.
They are only intended as comments.
;

loop_
_space_group_symop_operation_xyz
'x, y, z'
'-x, y+1/2, -z+1/2'
'-x, -y, -z'
'x, -y-1/2, z-1/2'

loop_
_atom_site_label
_atom_site_type_symbol
_atom_site_fract_x
_atom_site_fract_y
_atom_site_fract_z
_atom_site_U_iso_or_equiv
_atom_site_adp_type
_atom_site_occupancy
_atom_site_calc_flag
C1 C 0.5129(3) 0.3456(3) 0.19647(12) 0.0311(9) Uani 1 d
C2 C 0.4263(3) 0.2659(3) 0.21127(11) 0.0326(9) Uani 1 d
H2 H 0.4528 0.1882 0.2184 0.039 Uiso 1 calc
C3 C 0.3011(4) 0.3002(4) 0.21562(12) 0.0380(10) Uani 1 d
H3 H 0.2434 0.2471 0.2273 0.046 Uiso 1 calc
C4 C 0.2595(4) 0.4109(4) 0.20303(12) 0.0381(9) Uani 1 d
H4 H 0.1724 0.4319 0.2043 0.046 Uiso 1 calc
C5 C 0.3448(3) 0.4898(4) 0.18877(11) 0.0339(9) Uani 1 d
H5 H 0.3157 0.5656 0.1802 0.041 Uiso 1 calc
C6 C 0.4759(3) 0.4614(3) 0.18642(11) 0.0305(8) Uani 1 d
C7 C 0.5624(3) 0.5546(3) 0.17540(11) 0.0313(9) Uani 1 d
C8 C 0.5327(3) 0.6656(3) 0.15011(12) 0.0324(9) Uani 1 d
H8 H 0.4674 0.7151 0.1631 0.039 Uiso 1 calc
C9 C 0.6734(3) 0.7053(3) 0.16479(12) 0.0341(9) Uani 1 d
H9A H 0.7293 0.7192 0.1416 0.041 Uiso 1 calc
H9B H 0.6778 0.7712 0.185 0.041 Uiso 1 calc
C10 C 0.6878(3) 0.5854(3) 0.18457(11) 0.0316(9) Uani 1 d
C11 C 0.7982(3) 0.5335(3) 0.20642(12) 0.0347(9) Uani 1 d
H11 H 0.7936 0.4547 0.2159 0.042 Uiso 1 calc
C12 C 0.6032(3) 0.5425(3) 0.06667(12) 0.0359(9) Uani 1 d
H12 H 0.5751 0.5437 0.0362 0.043 Uiso 1 calc
C13 C 0.5817(4) 0.4166(3) 0.08090(13) 0.0427(10) Uani 1 d
H13A H 0.4901 0.3998 0.0794 0.064 Uiso 1 calc
H13B H 0.6171 0.4069 0.1098 0.064 Uiso 1 calc
H13C H 0.6242 0.3621 0.0626 0.064 Uiso 1 calc
C14 C 0.7459(4) 0.5696(4) 0.06880(14) 0.0460(11) Uani 1 d
H14A H 0.759 0.6501 0.0591 0.069 Uiso 1 calc
H14B H 0.7889 0.5144 0.051 0.069 Uiso 1 calc
H14C H 0.7813 0.5618 0.0977 0.069 Uiso 1 calc
C15 C 0.5382(4) 0.8042(4) 0.07063(12) 0.0368(9) Uani 1 d
H15 H 0.6333 0.8092 0.0715 0.044 Uiso 1 calc
C16 C 0.4907(4) 0.8212(4) 0.02458(13) 0.0469(11) Uani 1 d
H16A H 0.5207 0.7558 0.0079 0.07 Uiso 1 calc
H16B H 0.524 0.8953 0.0142 0.07 Uiso 1 calc
H16C H 0.3973 0.8231 0.0223 0.07 Uiso 1 calc
C17 C 0.4944(4) 0.9068(4) 0.09692(13) 0.0433(10) Uani 1 d
H17A H 0.5267 0.8962 0.1261 0.065 Uiso 1 calc
H17B H 0.401 0.9095 0.0954 0.065 Uiso 1 calc
H17C H 0.5275 0.9806 0.0862 0.065 Uiso 1 calc
C18 C 0.3274(3) 0.6094(4) 0.08159(12) 0.0359(9) Uani 1 d
H18 H 0.314 0.5412 0.1005 0.043 Uiso 1 calc
C19 C 0.2930(4) 0.5661(4) 0.03725(12) 0.0442(11) Uani 1 d
H19A H 0.3533 0.5049 0.03 0.066 Uiso 1 calc
H19B H 0.2971 0.6319 0.0176 0.066 Uiso 1 calc
H19C H 0.2064 0.5337 0.0356 0.066 Uiso 1 calc
C20 C 0.2322(3) 0.7058(4) 0.09355(13) 0.0436(11) Uani 1 d
H20A H 0.2542 0.7322 0.1222 0.065 Uiso 1 calc
H20B H 0.1455 0.6736 0.0916 0.065 Uiso 1 calc
H20C H 0.2367 0.7725 0.0743 0.065 Uiso 1 calc
C21 C 0.0603(3) 0.8486(3) 0.19971(12) 0.0316(9) Uani 1 d
C22 C 0.1554(4) 0.7685(3) 0.21351(11) 0.0346(9) Uani 1 d
H22 H 0.1323 0.6923 0.2224 0.042 Uiso 1 calc
C23 C 0.2823(4) 0.7997(3) 0.21422(11) 0.0357(9) Uani 1 d
H23 H 0.3462 0.7452 0.2238 0.043 Uiso 1 calc
C24 C 0.3174(4) 0.9116(4) 0.20082(12) 0.0382(10) Uani 1 d
H24 H 0.4049 0.9329 0.201 0.046 Uiso 1 calc
C25 C 0.2235(3) 0.9914(3) 0.18723(11) 0.0332(9) Uani 1 d
H25 H 0.2475 1.0669 0.1779 0.04 Uiso 1 calc
C26 C 0.0926(3) 0.9620(3) 0.18699(11) 0.0306(8) Uani 1 d
C27 C 0.0015(3) 1.0556(3) 0.17501(11) 0.0304(8) Uani 1 d
C28 C 0.0240(3) 1.1658(3) 0.15074(12) 0.0337(9) Uani 1 d
H28 H 0.094 1.2149 0.1643 0.04 Uiso 1 calc
C29 C -0.1107(4) 1.2053(3) 0.16362(12) 0.0346(9) Uani 1 d
H29A H -0.1088 1.2704 0.1842 0.042 Uiso 1 calc
H29B H -0.1732 1.2206 0.1398 0.042 Uiso 1 calc
C30 C -0.1206(3) 1.0841(3) 0.18267(11) 0.0329(9) Uani 1 d
C31 C -0.2277(4) 1.0337(4) 0.20145(12) 0.0377(9) Uani 1 d
H31 H -0.2209 0.9552 0.2114 0.045 Uiso 1 calc
C32 C 0.2037(3) 1.1091(4) 0.08204(12) 0.0350(9) Uani 1 d
H32 H 0.2243 1.0407 0.1009 0.042 Uiso 1 calc
C33 C 0.3040(4) 1.2035(4) 0.09418(13) 0.0416(10) Uani 1 d
H33A H 0.2932 1.2303 0.1228 0.062 Uiso 1 calc
H33B H 0.2934 1.2701 0.0749 0.062 Uiso 1 calc
H33C H 0.3896 1.1702 0.0926 0.062 Uiso 1 calc
C34 C 0.2208(4) 1.0651(4) 0.03751(12) 0.0435(11) Uani 1 d
H34A H 0.1569 1.0045 0.0301 0.065 Uiso 1 calc
H34B H 0.3064 1.0319 0.0361 0.065 Uiso 1 calc
H34C H 0.2099 1.1309 0.0178 0.065 Uiso 1 calc
C35 C -0.0100(4) 1.3048(4) 0.07095(12) 0.0394(10) Uani 1 d
H35 H -0.1048 1.31 0.0718 0.047 Uiso 1 calc
C36 C 0.0437(4) 1.4057(4) 0.09730(13) 0.0443(11) Uani 1 d
H36A H 0.0248 1.3934 0.1265 0.066 Uiso 1 calc
H36B H 0.0049 1.4795 0.0871 0.066 Uiso 1 calc
H36C H 0.1363 1.4095 0.0953 0.066 Uiso 1 calc
C37 C 0.0185(4) 1.3206(4) 0.02473(13) 0.0490(12) Uani 1 d
H37A H -0.0187 1.255 0.0082 0.073 Uiso 1 calc
H37B H 0.1109 1.3221 0.0224 0.073 Uiso 1 calc
H37C H -0.0187 1.3947 0.0142 0.073 Uiso 1 calc
C38 C -0.0762(3) 1.0419(3) 0.06680(12) 0.0362(9) Uani 1 d
H38 H -0.0586 1.0422 0.0365 0.043 Uiso 1 calc
C39 C -0.0513(4) 0.9157(3) 0.08161(13) 0.0438(11) Uani 1 d
H39A H 0.0398 0.8979 0.0808 0.066 Uiso 1 calc
H39B H -0.1007 0.8613 0.0632 0.066 Uiso 1 calc
H39C H -0.0769 0.9071 0.1103 0.066 Uiso 1 calc
C40 C -0.2198(3) 1.0690(4) 0.06791(13) 0.0452(11) Uani 1 d
H40A H -0.2364 1.1494 0.0581 0.068 Uiso 1 calc
H40B H -0.2453 1.0612 0.0966 0.068 Uiso 1 calc
H40C H -0.2687 1.0136 0.0498 0.068 Uiso 1 calc
O1 O 0.6347(2) 0.3149(2) 0.18980(8) 0.0349(6) Uani 1 d
O2 O 0.8990(2) 0.5890(2) 0.21312(8) 0.0426(7) Uani 1 d
O3 O -0.0655(2) 0.8179(2) 0.19844(9) 0.0428(7) Uani 1 d
O4 O -0.3281(2) 1.0870(2) 0.20534(9) 0.0448(7) Uani 1 d
Si1 Si 0.49996(9) 0.65490(9) 0.09178(3) 0.0316(3) Uani 1 d
Si2 Si 0.03598(9) 1.15395(9) 0.09218(3) 0.0322(3) Uani 1 d

loop_
_atom_site_aniso_label
_atom_site_aniso_U_11
_atom_site_aniso_U_22
_atom_site_aniso_U_33
_atom_site_aniso_U_23
_atom_site_aniso_U_13
_atom_site_aniso_U_12
C1 0.0302(19) 0.037(2) 0.026(2) -0.0014(17) 0.0022(15) -0.0017(16)
C2 0.039(2) 0.029(2) 0.029(2) -0.0018(16) -0.0013(16) -0.0003(16)
C3 0.040(2) 0.046(2) 0.029(2) 0.0001(18) 0.0030(17) -0.0088(19)
C4 0.035(2) 0.044(2) 0.035(2) -0.0027(19) 0.0051(17) -0.0031(18)
C5 0.036(2) 0.034(2) 0.031(2) -0.0009(17) 0.0002(16) 0.0030(16)
C6 0.0334(19) 0.035(2) 0.023(2) -0.0009(16) 0.0011(15) -0.0036(16)
C7 0.037(2) 0.034(2) 0.023(2) -0.0003(16) 0.0041(15) 0.0011(16)
C8 0.0319(19) 0.034(2) 0.032(2) 0.0020(17) 0.0017(16) 0.0015(16)
C9 0.035(2) 0.035(2) 0.032(2) 0.0020(17) 0.0019(16) -0.0027(17)
C10 0.038(2) 0.030(2) 0.027(2) -0.0005(16) 0.0007(16) -0.0023(16)
C11 0.038(2) 0.033(2) 0.032(2) 0.0050(17) -0.0011(16) -0.0008(17)
C12 0.034(2) 0.043(2) 0.031(2) 0.0045(18) 0.0045(16) 0.0020(17)
C13 0.053(3) 0.034(2) 0.041(3) -0.0058(19) 0.009(2) 0.0012(19)
C14 0.039(2) 0.042(3) 0.059(3) -0.003(2) 0.011(2) 0.0071(19)
C15 0.0319(19) 0.044(2) 0.035(2) 0.0055(19) 0.0048(16) 0.0003(17)
C16 0.054(3) 0.049(3) 0.039(3) 0.011(2) 0.006(2) -0.002(2)
C17 0.039(2) 0.044(3) 0.047(3) 0.005(2) 0.0036(19) 0.0007(19)
C18 0.038(2) 0.040(2) 0.030(2) 0.0038(18) 0.0054(17) -0.0052(18)
C19 0.036(2) 0.062(3) 0.033(2) 0.000(2) -0.0036(17) -0.003(2)
C20 0.028(2) 0.055(3) 0.047(3) 0.003(2) 0.0012(18) -0.0013(19)
C21 0.0324(19) 0.037(2) 0.026(2) -0.0003(17) 0.0007(15) -0.0029(16)
C22 0.041(2) 0.032(2) 0.030(2) 0.0012(17) 0.0034(17) -0.0003(17)
C23 0.040(2) 0.041(2) 0.026(2) -0.0036(18) -0.0010(16) 0.0097(18)
C24 0.037(2) 0.046(3) 0.031(2) -0.0048(19) 0.0019(17) 0.0017(18)
C25 0.037(2) 0.035(2) 0.027(2) -0.0017(17) 0.0033(16) -0.0017(17)
C26 0.036(2) 0.030(2) 0.025(2) -0.0012(16) -0.0020(15) 0.0036(16)
C27 0.035(2) 0.030(2) 0.026(2) -0.0004(16) -0.0016(15) -0.0005(16)
C28 0.0343(19) 0.038(2) 0.029(2) 0.0042(17) 0.0000(16) -0.0057(16)
C29 0.038(2) 0.033(2) 0.034(2) 0.0039(17) 0.0050(17) 0.0022(17)
C30 0.036(2) 0.036(2) 0.027(2) -0.0011(17) 0.0027(16) -0.0021(17)
C31 0.041(2) 0.038(2) 0.035(2) 0.0017(18) 0.0073(17) 0.0007(18)
C32 0.035(2) 0.042(2) 0.028(2) 0.0046(18) 0.0029(16) 0.0042(17)
C33 0.035(2) 0.048(3) 0.041(3) 0.000(2) 0.0001(18) 0.0003(19)
C34 0.038(2) 0.055(3) 0.038(3) 0.000(2) 0.0021(18) 0.007(2)
C35 0.033(2) 0.047(3) 0.038(2) 0.011(2) -0.0036(17) 0.0013(18)
C36 0.039(2) 0.044(3) 0.049(3) 0.006(2) 0.0020(19) -0.0005(19)
C37 0.051(3) 0.053(3) 0.043(3) 0.016(2) -0.001(2) -0.001(2)
C38 0.038(2) 0.039(2) 0.031(2) -0.0005(18) 0.0002(17) 0.0047(17)
C39 0.047(2) 0.033(2) 0.051(3) -0.003(2) -0.004(2) -0.0033(18)
C40 0.031(2) 0.056(3) 0.049(3) 0.001(2) -0.0017(18) -0.0052(19)
O1 0.0294(13) 0.0377(16) 0.0377(16) 0.0005(12) 0.0028(11) 0.0015(11)
O2 0.0367(15) 0.0399(16) 0.0497(19) 0.0072(14) -0.0072(12) -0.0028(13)
O3 0.0298(14) 0.0448(17) 0.0531(19) 0.0045(14) -0.0031(12) 0.0020(12)
O4 0.0400(16) 0.0403(17) 0.055(2) 0.0065(14) 0.0135(13) 0.0055(13)
Si1 0.0301(5) 0.0361(6) 0.0288(6) 0.0031(5) 0.0033(4) -0.0001(4)
Si2 0.0293(5) 0.0360(6) 0.0310(6) 0.0034(5) 0.0002(4) -0.0004(4)

loop_
_atom_type_symbol
_atom_type_description
_atom_type_scat_dispersion_real
_atom_type_scat_dispersion_imag
_atom_type_scat_source
C C 0.0181 0.0091 'International Tables Vol C Tables 4.2.6.8 and 6.1.1.4'
H H 0 0 'International Tables Vol C Tables 4.2.6.8 and 6.1.1.4'
O O 0.0492 0.0322 'International Tables Vol C Tables 4.2.6.8 and 6.1.1.4'
Si Si 0.2541 0.3302 'International Tables Vol C Tables 4.2.6.8 and 6.1.1.4'

loop_
_geom_angle_atom_site_label_1
_geom_angle_atom_site_label_2
_geom_angle_atom_site_label_3
_geom_angle
O1 C1 C2 122.1(3)
O1 C1 C6 117.1(3)
C2 C1 C6 120.8(3)
C1 C2 C3 119.8(4)
C4 C3 C2 120.6(4)
C5 C4 C3 119.5(4)
C4 C5 C6 121.9(4)
C1 C6 C5 117.1(3)
C1 C6 C7 124.8(3)
C5 C6 C7 118.1(3)
C10 C7 C6 137.6(3)
C10 C7 C8 93.5(3)
C6 C7 C8 128.6(3)
C7 C8 C9 85.7(3)
C7 C8 Si1 119.5(3)
C9 C8 Si1 114.7(3)
C10 C9 C8 86.1(3)
C7 C10 C11 136.7(4)
C7 C10 C9 94.2(3)
C11 C10 C9 129.0(3)
O2 C11 C10 121.8(4)
C13 C12 C14 109.9(3)
C13 C12 Si1 114.0(3)
C14 C12 Si1 115.7(3)
C17 C15 C16 110.1(3)
C17 C15 Si1 114.3(3)
C16 C15 Si1 113.3(3)
C19 C18 C20 110.0(3)
C19 C18 Si1 114.5(3)
C20 C18 Si1 113.0(3)
O3 C21 C26 118.7(3)
O3 C21 C22 120.8(3)
C26 C21 C22 120.5(3)
C23 C22 C21 120.4(4)
C22 C23 C24 120.2(4)
C25 C24 C23 119.6(4)
C24 C25 C26 121.2(4)
C21 C26 C25 118.1(3)
C21 C26 C27 125.3(3)
C25 C26 C27 116.6(3)
C30 C27 C26 137.1(4)
C30 C27 C28 94.4(3)
C26 C27 C28 128.3(3)
C27 C28 C29 85.8(3)
C27 C28 Si2 118.4(3)
C29 C28 Si2 113.7(2)
C30 C29 C28 86.2(3)
C27 C30 C31 139.2(4)
C27 C30 C29 93.1(3)
C31 C30 C29 127.7(3)
O4 C31 C30 123.3(4)
C34 C32 C33 110.1(3)
C34 C32 Si2 114.7(2)
C33 C32 Si2 113.7(3)
C36 C35 C37 111.0(3)
C36 C35 Si2 114.2(3)
C37 C35 Si2 112.9(3)
C39 C38 C40 109.1(3)
C39 C38 Si2 114.3(3)
C40 C38 Si2 116.1(3)
C15 Si1 C8 105.68(17)
C15 Si1 C18 114.17(18)
C8 Si1 C18 107.37(16)
C15 Si1 C12 108.35(17)
C8 Si1 C12 113.24(17)
C18 Si1 C12 108.16(17)
C32 Si2 C38 107.95(17)
C32 Si2 C35 113.70(18)
C38 Si2 C35 108.67(17)
C32 Si2 C28 108.37(16)
C38 Si2 C28 113.28(17)
C35 Si2 C28 104.99(18)

loop_
_geom_bond_atom_site_label_1
_geom_bond_atom_site_label_2
_geom_bond_distance
C1 O1 1.358(4)
C1 C2 1.390(5)
C1 C6 1.405(5)
C2 C3 1.389(5)
C3 C4 1.385(5)
C4 C5 1.369(5)
C5 C6 1.421(5)
C6 C7 1.455(5)
C7 C10 1.376(5)
C7 C8 1.522(5)
C8 C9 1.587(5)
C8 Si1 1.882(4)
C9 C10 1.508(5)
C10 C11 1.441(5)
C11 O2 1.239(4)
C12 C13 1.524(5)
C12 C14 1.528(5)
C12 Si1 1.891(4)
C15 C17 1.529(6)
C15 C16 1.538(5)
C15 Si1 1.883(4)
C18 C19 1.525(5)
C18 C20 1.550(5)
C18 Si1 1.893(4)
C21 O3 1.365(4)
C21 C26 1.401(5)
C21 C22 1.403(5)
C22 C23 1.379(5)
C23 C24 1.401(5)
C24 C25 1.389(5)
C25 C26 1.415(5)
C26 C27 1.466(5)
C27 C30 1.363(5)
C27 C28 1.503(5)
C28 C29 1.567(5)
C28 Si2 1.895(4)
C29 C30 1.515(5)
C30 C31 1.432(5)
C31 O4 1.231(4)
C32 C34 1.535(5)
C32 C33 1.536(5)
C32 Si2 1.884(4)
C35 C36 1.512(6)
C35 C37 1.542(6)
C35 Si2 1.897(4)
C38 C39 1.529(5)
C38 C40 1.543(5)
C38 Si2 1.884(4)

loop_
_geom_torsion_atom_site_label_1
_geom_torsion_atom_site_label_2
_geom_torsion_atom_site_label_3
_geom_torsion_atom_site_label_4
_geom_torsion
O1 C1 C2 C3 -176.8(3)
C6 C1 C2 C3 1.0(6)
C1 C2 C3 C4 3.8(6)
C2 C3 C4 C5 -4.3(6)
C3 C4 C5 C6 0.0(6)
O1 C1 C6 C5 172.9(3)
C2 C1 C6 C5 -5.0(5)
O1 C1 C6 C7 -9.5(5)
C2 C1 C6 C7 172.5(3)
C4 C5 C6 C1 4.6(5)
C4 C5 C6 C7 -173.2(3)
C1 C6 C7 C10 -30.3(7)
C5 C6 C7 C10 147.3(5)
C1 C6 C7 C8 156.4(4)
C5 C6 C7 C8 -26.0(6)
C10 C7 C8 C9 -5.3(3)
C6 C7 C8 C9 170.2(4)
C10 C7 C8 Si1 110.7(3)
C6 C7 C8 Si1 -73.8(5)
C7 C8 C9 C10 4.8(3)
Si1 C8 C9 C10 -115.8(3)
C6 C7 C10 C11 7.9(9)
C8 C7 C10 C11 -177.4(5)
C6 C7 C10 C9 -169.2(5)
C8 C7 C10 C9 5.6(3)
C8 C9 C10 C7 -5.4(3)
C8 C9 C10 C11 177.3(4)
C7 C10 C11 O2 -172.9(4)
C9 C10 C11 O2 3.3(6)
O3 C21 C22 C23 179.2(3)
C26 C21 C22 C23 -0.9(6)
C21 C22 C23 C24 -0.5(6)
C22 C23 C24 C25 0.7(6)
C23 C24 C25 C26 0.5(6)
O3 C21 C26 C25 -178.1(3)
C22 C21 C26 C25 2.0(5)
O3 C21 C26 C27 4.7(6)
C22 C21 C26 C27 -175.2(4)
C24 C25 C26 C21 -1.9(5)
C24 C25 C26 C27 175.6(3)
C21 C26 C27 C30 24.2(7)
C25 C26 C27 C30 -153.0(4)
C21 C26 C27 C28 -162.3(4)
C25 C26 C27 C28 20.5(6)
C30 C27 C28 C29 5.8(3)
C26 C27 C28 C29 -169.7(4)
C30 C27 C28 Si2 -109.0(3)
C26 C27 C28 Si2 75.5(4)
C27 C28 C29 C30 -5.3(3)
Si2 C28 C29 C30 114.1(3)
C26 C27 C30 C31 -9.8(8)
C28 C27 C30 C31 175.3(5)
C26 C27 C30 C29 168.8(4)
C28 C27 C30 C29 -6.0(3)
C28 C29 C30 C27 5.8(3)
C28 C29 C30 C31 -175.4(4)
C27 C30 C31 O4 176.4(4)
C29 C30 C31 O4 -1.9(6)
C17 C15 Si1 C8 -40.6(3)
C16 C15 Si1 C8 -167.8(3)
C17 C15 Si1 C18 77.2(3)
C16 C15 Si1 C18 -50.0(3)
C17 C15 Si1 C12 -162.2(3)
C16 C15 Si1 C12 70.6(3)
C7 C8 Si1 C15 -156.2(3)
C9 C8 Si1 C15 -56.7(3)
C7 C8 Si1 C18 81.6(3)
C9 C8 Si1 C18 -179.0(3)
C7 C8 Si1 C12 -37.8(3)
C9 C8 Si1 C12 61.7(3)
C19 C18 Si1 C15 78.1(3)
C20 C18 Si1 C15 -48.9(3)
C19 C18 Si1 C8 -165.1(3)
C20 C18 Si1 C8 67.9(3)
C19 C18 Si1 C12 -42.6(3)
C20 C18 Si1 C12 -169.5(3)
C13 C12 Si1 C15 -179.8(3)
C14 C12 Si1 C15 51.3(3)
C13 C12 Si1 C8 63.4(3)
C14 C12 Si1 C8 -65.6(3)
C13 C12 Si1 C18 -55.5(3)
C14 C12 Si1 C18 175.5(3)
C34 C32 Si2 C38 42.0(3)
C33 C32 Si2 C38 169.8(3)
C34 C32 Si2 C35 -78.7(3)
C33 C32 Si2 C35 49.2(3)
C34 C32 Si2 C28 165.0(3)
C33 C32 Si2 C28 -67.1(3)
C39 C38 Si2 C32 57.2(3)
C40 C38 Si2 C32 -174.4(3)
C39 C38 Si2 C35 -179.1(3)
C40 C38 Si2 C35 -50.7(3)
C39 C38 Si2 C28 -62.8(3)
C40 C38 Si2 C28 65.6(3)
C36 C35 Si2 C32 -77.4(3)
C37 C35 Si2 C32 50.7(3)
C36 C35 Si2 C38 162.3(3)
C37 C35 Si2 C38 -69.6(3)
C36 C35 Si2 C28 40.9(3)
C37 C35 Si2 C28 168.9(3)
C27 C28 Si2 C32 -82.7(3)
C29 C28 Si2 C32 178.8(3)
C27 C28 Si2 C38 37.0(3)
C29 C28 Si2 C38 -61.5(3)
C27 C28 Si2 C35 155.4(3)
C29 C28 Si2 C35 56.9(3)
